data_4127490
loop_
_publ_author_name
'Ai, Yong'
'Chen, Xiao-Gang'
'Shi, Ping-Ping'
'Tang, Yuan-Yuan'
'Li, Peng-Fei'
'Liao, Wei-Qiang'
'Xiong, Ren-Gen'

_publ_section_title
;
 Fluorine Substitution Induced High T<sub>c</sub> of Enantiomeric
 Perovskite Ferroelectrics: ( R) - and ( S)
 -3-(Fluoropyrrolidinium)MnCl<sub>3</sub>.
;
_journal_issue 10
_journal_name_full 'Journal of the American Chemical Society'
_journal_page_first 4474
_journal_page_last 4479
_journal_paper_doi 10.1021/jacs.9b00886
_journal_volume 141
_journal_year 2019
_chemical_formula_moiety 'Cl3 Mn, C4 H9 F N'
_chemical_formula_sum 'C4 H9 Cl3 F Mn N'
_chemical_formula_weight 251.41
_space_group_crystal_system orthorhombic
_space_group_IT_number 20
_space_group_name_Hall 'C 2c 2'
_space_group_name_H-M_alt 'C 2 2 21'
_symmetry_space_group_name_Hall 'C 2c 2'
_symmetry_space_group_name_H-M 'C 2 2 21'
_atom_sites_solution_hydrogens difmap
_audit_creation_method SHELXL-2014/7
_cell_angle_alpha 90
_cell_angle_beta 90
_cell_angle_gamma 90
_cell_formula_units_Z 4
_cell_length_a 7.6808(6)
_cell_length_b 17.7492(14)
_cell_length_c 6.4998(5)
_cell_measurement_reflns_used 1942
_cell_measurement_temperature 363(2)
_cell_measurement_theta_max 30.6510
_cell_measurement_theta_min 4.2310
_cell_volume 886.11(12)
_computing_structure_refinement 'SHELXL-2014/7 (Sheldrick, 2014)'
_diffrn_ambient_temperature 363(2)
_diffrn_measured_fraction_theta_full 0.998
_diffrn_measured_fraction_theta_max 0.839
_diffrn_measurement_device_type 'XtaLAB Synergy R, DW system, HyPix'
_diffrn_radiation_type MoK\a
_diffrn_radiation_wavelength 0.71073
_diffrn_reflns_av_R_equivalents 0.0086
_diffrn_reflns_av_unetI/netI 0.0101
_diffrn_reflns_Laue_measured_fraction_full 0.998
_diffrn_reflns_Laue_measured_fraction_max 0.839
_diffrn_reflns_limit_h_max 8
_diffrn_reflns_limit_h_min -10
_diffrn_reflns_limit_k_max 25
_diffrn_reflns_limit_k_min -21
_diffrn_reflns_limit_l_max 7
_diffrn_reflns_limit_l_min -8
_diffrn_reflns_number 2508
_diffrn_reflns_point_group_measured_fraction_full 0.999
_diffrn_reflns_point_group_measured_fraction_max 0.831
_diffrn_reflns_theta_full 25.242
_diffrn_reflns_theta_max 30.373
_diffrn_reflns_theta_min 2.890
_exptl_absorpt_coefficient_mu 2.337
_exptl_absorpt_correction_T_max 0.558
_exptl_absorpt_correction_T_min 0.501
_exptl_absorpt_correction_type multi-scan
_exptl_absorpt_process_details
;
CrysAlisPro 1.171.40.14e (Rigaku Oxford Diffraction, 2018)
Empirical absorption correction using spherical harmonics,
 implemented in SCALE3 ABSPACK scaling algorithm.
;
_exptl_crystal_colour red
_exptl_crystal_density_diffrn 1.885
_exptl_crystal_description needle
_exptl_crystal_F_000 500
_exptl_crystal_size_max 0.3
_exptl_crystal_size_mid 0.28
_exptl_crystal_size_min 0.25
_refine_diff_density_max 1.086
_refine_diff_density_min -1.123
_refine_diff_density_rms 0.114
_refine_ls_abs_structure_details
;
 Refined as an inversion twin.
;
_refine_ls_abs_structure_Flack 0.44(14)
_refine_ls_extinction_method none
_refine_ls_goodness_of_fit_ref 1.054
_refine_ls_hydrogen_treatment constr
_refine_ls_matrix_type full
_refine_ls_number_parameters 39
_refine_ls_number_reflns 1057
_refine_ls_number_restraints 60
_refine_ls_restrained_S_all 1.078
_refine_ls_R_factor_all 0.0548
_refine_ls_R_factor_gt 0.0511
_refine_ls_shift/su_max 0.059
_refine_ls_shift/su_mean 0.006
_refine_ls_structure_factor_coef Fsqd
_refine_ls_weighting_details 'w=1/[\s^2^(Fo^2^)+(0.0867P)^2^+3.4841P] where P=(Fo^2^+2Fc^2^)/3'
_refine_ls_weighting_scheme calc
_refine_ls_wR_factor_gt 0.1523
_refine_ls_wR_factor_ref 0.1572
_reflns_Friedel_coverage 0.689
_reflns_Friedel_fraction_full 1.000
_reflns_Friedel_fraction_max 0.819
_reflns_number_gt 952
_reflns_number_total 1350
_reflns_threshold_expression 'I > 2\s(I)'
_cod_data_source_file ja9b00886_si_005.cif
_cod_data_source_block C2221
_cod_depositor_comments
;
The following automatic conversions were performed:

'_exptl_absorpt_correction_type' value 'Multi-scan' changed to
'multi-scan' according to
/home/data/users/saulius/crontab/automatic-downloads/current/ACS/lib/dictionaries/cif_core.dic
dictionary named 'cif_core.dic' version 2.4.2 from 2011-04-26.

Automatic conversion script
Id: cif_fix_values 4973 2017-02-22 13:04:09Z antanas 
;
_cod_database_code 4127490
_shelx_shelxl_version_number 2014/7
_shelx_space_group_comment
;
The symmetry employed for this shelxl refinement is uniquely defined
by the following loop, which should always be used as a source of
symmetry information in preference to the above space-group names.
They are only intended as comments.
;

loop_
_space_group_symop_operation_xyz
'x, y, z'
'-x, -y, z+1/2'
'-x, y, -z+1/2'
'x, -y, -z'
'x+1/2, y+1/2, z'
'-x+1/2, -y+1/2, z+1/2'
'-x+1/2, y+1/2, -z+1/2'
'x+1/2, -y+1/2, -z'

loop_
_atom_site_label
_atom_site_type_symbol
_atom_site_fract_x
_atom_site_fract_y
_atom_site_fract_z
_atom_site_U_iso_or_equiv
_atom_site_adp_type
_atom_site_occupancy
_atom_site_site_symmetry_order
_atom_site_calc_flag
_atom_site_refinement_flags_posn
_atom_site_refinement_flags_adp
_atom_site_refinement_flags_occupancy
Mn1 Mn -0.00003(16) 0.0000 0.0000 0.04188(15) Uani 1 2 d DS T P
Cl1 Cl 0.0000 0.11131(5) 0.2500 0.0578(3) Uani 1 2 d DS T P
Cl2 Cl -0.22584(10) -0.05152(5) 0.2483(3) 0.0589(2) Uani 1 1 d D . .
C1 C 0.0059(9) 0.61550(10) 0.3527(7) 0.1210(4) Uani 0.5 1 d D U P
H1A H -0.0723 0.5804 0.4166 0.145 Uiso 0.5 1 d R U P
H1B H 0.1232 0.6041 0.3934 0.145 Uiso 0.5 1 d R U P
N1 N 0.0059(9) 0.61550(10) 0.3527(7) 0.1210(4) Uani 0.5 1 d . U P
H1C H 0.1158 0.6048 0.3908 0.145 Uiso 0.5 1 d R U P
H1D H -0.0675 0.5826 0.4126 0.145 Uiso 0.5 1 d R U P
C2 C -0.0364(7) 0.69692(9) 0.4162(3) 0.1210(4) Uani 1 1 d D U .
H2A H 0.0396 0.7157 0.5217 0.145 Uiso 1 1 d DR U .
H2B H -0.1550 0.7017 0.4610 0.145 Uiso 1 1 d DR U .
C3 C -0.0043(2) 0.73822(18) 0.2110(3) 0.1210(4) Uani 0.5 1 d D U P
H3A H -0.0897 0.7706 0.1492 0.145 Uiso 0.5 1 d DR U P
F1 F -0.1849(2) 0.7525(4) 0.3099(6) 0.1210(4) Uani 0.5 1 d D U P

loop_
_atom_site_aniso_label
_atom_site_aniso_U_11
_atom_site_aniso_U_22
_atom_site_aniso_U_33
_atom_site_aniso_U_23
_atom_site_aniso_U_13
_atom_site_aniso_U_12
Mn1 0.0454(3) 0.0560(3) 0.0242(2) 0.0004(2) 0.000 0.000
Cl1 0.0874(7) 0.0470(5) 0.0391(5) 0.000 -0.0066(13) 0.000
Cl2 0.0584(4) 0.0818(5) 0.0365(3) 0.0018(17) 0.0009(7) -0.0242(3)
C1 0.1231(7) 0.1110(7) 0.1289(7) -0.0068(7) 0.0372(7) -0.0005(7)
N1 0.1231(7) 0.1110(7) 0.1289(7) -0.0068(7) 0.0372(7) -0.0005(7)
C2 0.1231(7) 0.1110(7) 0.1289(7) -0.0068(7) 0.0372(7) -0.0005(7)
C3 0.1231(7) 0.1110(7) 0.1289(7) -0.0068(7) 0.0372(7) -0.0005(7)
F1 0.1231(7) 0.1110(7) 0.1289(7) -0.0068(7) 0.0372(7) -0.0005(7)

loop_
_atom_type_symbol
_atom_type_description
_atom_type_scat_dispersion_real
_atom_type_scat_dispersion_imag
_atom_type_scat_source
C C 0.0033 0.0016 'International Tables Vol C Tables 4.2.6.8 and 6.1.1.4'
H H 0.0000 0.0000 'International Tables Vol C Tables 4.2.6.8 and 6.1.1.4'
N N 0.0061 0.0033 'International Tables Vol C Tables 4.2.6.8 and 6.1.1.4'
F F 0.0171 0.0103 'International Tables Vol C Tables 4.2.6.8 and 6.1.1.4'
Cl Cl 0.1484 0.1585 'International Tables Vol C Tables 4.2.6.8 and 6.1.1.4'
Mn Mn 0.3368 0.7283 'International Tables Vol C Tables 4.2.6.8 and 6.1.1.4'

loop_
_geom_angle_atom_site_label_1
_geom_angle_atom_site_label_2
_geom_angle_atom_site_label_3
_geom_angle
_geom_angle_site_symmetry_1
_geom_angle_site_symmetry_3
Cl2 Mn1 Cl2 93.85(7) . 4
Cl2 Mn1 Cl2 85.87(3) . 3
Cl2 Mn1 Cl2 179.63(7) 4 3
Cl2 Mn1 Cl2 179.63(7) . 2_554
Cl2 Mn1 Cl2 85.87(3) 4 2_554
Cl2 Mn1 Cl2 94.42(7) 3 2_554
Cl2 Mn1 Cl1 97.22(4) . 2_554
Cl2 Mn1 Cl1 82.79(3) 4 2_554
Cl2 Mn1 Cl1 97.49(4) 3 2_554
Cl2 Mn1 Cl1 82.50(3) 2_554 2_554
Cl2 Mn1 Cl1 82.79(3) . .
Cl2 Mn1 Cl1 97.22(4) 4 .
Cl2 Mn1 Cl1 82.50(3) 3 .
Cl2 Mn1 Cl1 97.49(4) 2_554 .
Cl1 Mn1 Cl1 179.99(6) 2_554 .
Mn1 Cl1 Mn1 78.87(2) . 2
Mn1 Cl2 Mn1 79.30(2) . 2
N1 C1 C1 0.0 3 3
N1 C1 C2 104.7(3) 3 .
C1 C1 C2 104.7(3) 3 .
C3 C2 C1 110.4(3) 3 .
C3 C2 C3 14.09(13) 3 .
C1 C2 C3 100.4(2) . .
C3 C3 C2 132.8(3) 3 3
C3 C3 F1 88.0(4) 3 3
C2 C3 F1 77.0(4) 3 3
C3 C3 C2 33.2(2) 3 .
C2 C3 C2 111.3(3) 3 .
F1 C3 C2 108.5(3) 3 .
C3 C3 F1 72.8(4) 3 .
C2 C3 F1 130.3(4) 3 .
F1 C3 F1 152.7(4) 3 .
C2 C3 F1 64.9(3) . .
C3 F1 C3 19.24(13) 3 .

loop_
_geom_bond_atom_site_label_1
_geom_bond_atom_site_label_2
_geom_bond_distance
_geom_bond_site_symmetry_2
Mn1 Cl2 2.5395(13) .
Mn1 Cl2 2.5395(13) 4
Mn1 Cl2 2.5538(15) 3
Mn1 Cl2 2.5538(15) 2_554
Mn1 Cl1 2.5581(7) 2_554
Mn1 Cl1 2.5581(7) .
Cl1 Mn1 2.5581(7) 2
Cl2 Mn1 2.5538(15) 2
C1 N1 1.338(9) 3
C1 C1 1.338(9) 3
C1 C2 1.538(2) .
C2 C3 1.149(3) 3
C2 C3 1.542(2) .
C3 C3 0.511(3) 3
C3 C2 1.149(3) 3
C3 F1 1.481(3) 3
C3 F1 1.550(2) .
F1 C3 1.481(3) 3

loop_
_geom_torsion_atom_site_label_1
_geom_torsion_atom_site_label_2
_geom_torsion_atom_site_label_3
_geom_torsion_atom_site_label_4
_geom_torsion
_geom_torsion_site_symmetry_1
_geom_torsion_site_symmetry_4
N1 C1 C2 C3 -29.6(8) 3 3
C1 C1 C2 C3 -29.6(8) 3 3
N1 C1 C2 C3 -19.3(7) 3 .
C1 C1 C2 C3 -19.3(7) 3 .
C1 C2 C3 C3 -136.5(8) . 3
C3 C2 C3 C2 137.4(8) 3 3
C1 C2 C3 C2 0.9(3) . 3
C3 C2 C3 F1 54.5(7) 3 3
C1 C2 C3 F1 -82.0(5) . 3
C3 C2 C3 F1 -96.9(6) 3 .
C1 C2 C3 F1 126.6(4) . .
C2 C3 F1 C3 132.0(3) 3 3
F1 C3 F1 C3 -47.1(10) 3 3
C2 C3 F1 C3 34.64(16) . 3
